data_4334249
loop_
_publ_author_name
'Christopher L. Webster'
'Jefferson E. Bates'
'Ming Fang'
'Joseph W. Ziller'
'Filipp Furche'
'William J. Evans'

_publ_contact_author
; 
Professor William J. Evans
Department of Chemistry
1102 Natural Sciences II
University of California, Irvine
Irvine, CA 92697-2025
;
_publ_contact_author_email wevans@uci.edu
_publ_contact_author_fax '1  949 824 2210'
_publ_contact_author_phone '1  949 824 5174'
_publ_section_title
;
 Density Functional Theory and X-ray Analysis of the Structural
 Variability in \h5,\h5,\h1-Tris(ring) Rare Earth/Actinide
 Tetramethylpyrrolyl Complexes, (C5Me5)2M(NC4Me4)
;
_journal_name_full 'Inorganic Chemistry'
_journal_page_first 3565
_journal_page_last 3572
_journal_paper_doi 10.1021/ic300905r
_journal_volume 52
_journal_year 2013
_chemical_formula_sum 'C28 H42 N Y'
_chemical_formula_weight 481.54
_chemical_name_systematic
; 
 ? 
;
_space_group_IT_number 14
_symmetry_cell_setting monoclinic
_symmetry_space_group_name_Hall '-P 2yn'
_symmetry_space_group_name_H-M 'P 1 21/n 1'
_atom_sites_solution_hydrogens geom
_atom_sites_solution_primary direct
_atom_sites_solution_secondary difmap
_audit_creation_method SHELXTL
_cell_angle_alpha 90.00
_cell_angle_beta 105.9444(4)
_cell_angle_gamma 90.00
_cell_formula_units_Z 4
_cell_length_a 12.3106(4)
_cell_length_b 13.8027(5)
_cell_length_c 15.9133(5)
_cell_measurement_reflns_used 9975
_cell_measurement_temperature 198(2)
_cell_measurement_theta_max 27.09
_cell_measurement_theta_min 2.27
_cell_volume 2599.95(15)
_computing_cell_refinement 'Bruker SAINT'
_computing_data_collection 'Bruker APEX2'
_computing_data_reduction 'Bruker SAINT'
_computing_molecular_graphics 'Bruker SHELXTL'
_computing_publication_material 'Bruker SHELXTL'
_computing_structure_refinement 'SHELXL-97 (Sheldrick, 2008)'
_computing_structure_solution 'SHELXS-97 (Sheldrick, 2008)'
_diffrn_ambient_temperature 198(2)
_diffrn_measured_fraction_theta_full 0.999
_diffrn_measured_fraction_theta_max 0.988
_diffrn_measurement_device_type 'Bruker APEX-II CCD'
_diffrn_measurement_method '\f and \w scans'
_diffrn_radiation_monochromator graphite
_diffrn_radiation_source 'fine-focus sealed tube'
_diffrn_radiation_type MoK\a
_diffrn_radiation_wavelength 0.71073
_diffrn_reflns_av_R_equivalents 0.0258
_diffrn_reflns_av_sigmaI/netI 0.0217
_diffrn_reflns_limit_h_max 16
_diffrn_reflns_limit_h_min -16
_diffrn_reflns_limit_k_max 17
_diffrn_reflns_limit_k_min -18
_diffrn_reflns_limit_l_max 20
_diffrn_reflns_limit_l_min -20
_diffrn_reflns_number 30532
_diffrn_reflns_theta_full 25.50
_diffrn_reflns_theta_max 27.88
_diffrn_reflns_theta_min 1.86
_exptl_absorpt_coefficient_mu 2.257
_exptl_absorpt_correction_T_max 0.7169
_exptl_absorpt_correction_T_min 0.5266
_exptl_absorpt_correction_type numerical
_exptl_absorpt_process_details 'Bruker SADABS'
_exptl_crystal_colour yellow
_exptl_crystal_density_diffrn 1.230
_exptl_crystal_density_meas ?
_exptl_crystal_description block
_exptl_crystal_F_000 1024
_exptl_crystal_size_max 0.33
_exptl_crystal_size_mid 0.20
_exptl_crystal_size_min 0.16
_refine_diff_density_max 0.613
_refine_diff_density_min -0.408
_refine_diff_density_rms 0.064
_refine_ls_extinction_method none
_refine_ls_goodness_of_fit_ref 1.028
_refine_ls_hydrogen_treatment constr
_refine_ls_matrix_type full
_refine_ls_number_parameters 284
_refine_ls_number_reflns 6123
_refine_ls_number_restraints 0
_refine_ls_restrained_S_all 1.028
_refine_ls_R_factor_all 0.0447
_refine_ls_R_factor_gt 0.0334
_refine_ls_shift/su_max 0.000
_refine_ls_shift/su_mean 0.000
_refine_ls_structure_factor_coef Fsqd
_refine_ls_weighting_details 'calc w=1/[\s^2^(Fo^2^)+(0.0514P)^2^+0.9453P] where P=(Fo^2^+2Fc^2^)/3'
_refine_ls_weighting_scheme calc
_refine_ls_wR_factor_gt 0.0857
_refine_ls_wR_factor_ref 0.0913
_reflns_number_gt 5049
_reflns_number_total 6123
_reflns_threshold_expression >2sigma(I)
_cod_data_source_file ic300905r_si_003_2.cif
_cod_data_source_block clw16
_cod_depositor_comments
;
The following automatic conversions were performed:

'_exptl_crystal_density_meas' value 'none' was changed to '?' - the
value is perceived as not measured.

Automatic conversion script
Id: cif_fix_values 3008 2015-01-20 13:52:24Z robertas 
;
_cod_database_code 4334249

loop_
_symmetry_equiv_pos_as_xyz
'x, y, z'
'-x+1/2, y+1/2, -z+1/2'
'-x, -y, -z'
'x-1/2, -y-1/2, z-1/2'

loop_
_atom_site_label
_atom_site_type_symbol
_atom_site_fract_x
_atom_site_fract_y
_atom_site_fract_z
_atom_site_U_iso_or_equiv
_atom_site_adp_type
_atom_site_occupancy
_atom_site_symmetry_multiplicity
_atom_site_calc_flag
_atom_site_refinement_flags
N1 N 0.65282(15) 0.23507(15) 0.20072(14) 0.0484(5) Uani 1 1 d .
Y1 Y 0.483455(14) 0.226782(14) 0.230718(12) 0.03167(7) Uani 1 1 d .
C1 C 0.45424(18) 0.38594(16) 0.31221(14) 0.0412(5) Uani 1 1 d .
C2 C 0.34408(17) 0.35279(15) 0.27124(14) 0.0367(4) Uani 1 1 d .
C3 C 0.32562(17) 0.35982(14) 0.17989(14) 0.0382(4) Uani 1 1 d .
C4 C 0.4242(2) 0.39965(16) 0.16434(15) 0.0437(5) Uani 1 1 d .
C5 C 0.50364(18) 0.41674(17) 0.24592(17) 0.0452(5) Uani 1 1 d .
C6 C 0.5028(3) 0.3985(3) 0.40966(17) 0.0712(9) Uani 1 1 d .
H6A H 0.4507 0.4372 0.4328 0.107 Uiso 1 1 calc R
H6B H 0.5758 0.4317 0.4214 0.107 Uiso 1 1 calc R
H6C H 0.5132 0.3348 0.4379 0.107 Uiso 1 1 calc R
C7 C 0.2553(2) 0.33270(19) 0.3179(2) 0.0586(7) Uani 1 1 d .
H7A H 0.2321 0.3937 0.3393 0.088 Uiso 1 1 calc R
H7B H 0.2863 0.2892 0.3674 0.088 Uiso 1 1 calc R
H7C H 0.1897 0.3021 0.2773 0.088 Uiso 1 1 calc R
C8 C 0.2163(2) 0.3411(2) 0.11061(19) 0.0655(8) Uani 1 1 d .
H8A H 0.2055 0.3908 0.0650 0.098 Uiso 1 1 calc R
H8B H 0.1533 0.3434 0.1371 0.098 Uiso 1 1 calc R
H8C H 0.2192 0.2771 0.0847 0.098 Uiso 1 1 calc R
C9 C 0.4389(3) 0.4298(2) 0.0773(2) 0.0813(10) Uani 1 1 d .
H9A H 0.4090 0.4954 0.0633 0.122 Uiso 1 1 calc R
H9B H 0.3980 0.3848 0.0320 0.122 Uiso 1 1 calc R
H9C H 0.5194 0.4289 0.0799 0.122 Uiso 1 1 calc R
C10 C 0.6168(2) 0.4646(2) 0.2597(3) 0.0768(9) Uani 1 1 d .
H10A H 0.6060 0.5329 0.2425 0.115 Uiso 1 1 calc R
H10B H 0.6592 0.4320 0.2240 0.115 Uiso 1 1 calc R
H10C H 0.6589 0.4602 0.3215 0.115 Uiso 1 1 calc R
C11 C 0.5171(2) 0.04599(17) 0.28683(15) 0.0455(5) Uani 1 1 d .
C12 C 0.4185(2) 0.07835(16) 0.30782(15) 0.0458(5) Uani 1 1 d .
C13 C 0.33298(18) 0.09096(15) 0.22868(17) 0.0432(5) Uani 1 1 d .
C14 C 0.37975(18) 0.06936(16) 0.15872(14) 0.0406(5) Uani 1 1 d .
C15 C 0.49309(18) 0.04019(16) 0.19555(15) 0.0410(5) Uani 1 1 d .
C16 C 0.6272(3) 0.0121(2) 0.3495(2) 0.0720(9) Uani 1 1 d .
H16A H 0.6311 -0.0587 0.3482 0.108 Uiso 1 1 calc R
H16B H 0.6304 0.0336 0.4089 0.108 Uiso 1 1 calc R
H16C H 0.6910 0.0397 0.3320 0.108 Uiso 1 1 calc R
C17 C 0.4061(3) 0.0909(2) 0.39877(19) 0.0751(9) Uani 1 1 d .
H17A H 0.4185 0.0286 0.4294 0.113 Uiso 1 1 calc R
H17B H 0.3298 0.1143 0.3954 0.113 Uiso 1 1 calc R
H17C H 0.4618 0.1380 0.4307 0.113 Uiso 1 1 calc R
C18 C 0.2092(2) 0.10614(19) 0.2193(2) 0.0701(9) Uani 1 1 d .
H18A H 0.1705 0.0434 0.2117 0.105 Uiso 1 1 calc R
H18B H 0.1767 0.1471 0.1683 0.105 Uiso 1 1 calc R
H18C H 0.1997 0.1379 0.2719 0.105 Uiso 1 1 calc R
C19 C 0.3172(2) 0.0673(2) 0.06307(17) 0.0630(7) Uani 1 1 d .
H19A H 0.2927 0.0009 0.0459 0.094 Uiso 1 1 calc R
H19B H 0.3672 0.0898 0.0287 0.094 Uiso 1 1 calc R
H19C H 0.2510 0.1097 0.0524 0.094 Uiso 1 1 calc R
C20 C 0.5732(2) 0.0015(2) 0.1467(2) 0.0635(7) Uani 1 1 d .
H20A H 0.5965 -0.0643 0.1668 0.095 Uiso 1 1 calc R
H20B H 0.6399 0.0434 0.1576 0.095 Uiso 1 1 calc R
H20C H 0.5351 0.0004 0.0839 0.095 Uiso 1 1 calc R
C21 C 0.74661(19) 0.23562(16) 0.27253(14) 0.0393(5) Uani 1 1 d .
C22 C 0.84313(18) 0.23097(17) 0.24583(16) 0.0436(5) Uani 1 1 d .
C23 C 0.8092(2) 0.22644(17) 0.15436(17) 0.0467(5) Uani 1 1 d .
C24 C 0.6940(2) 0.22934(17) 0.12927(15) 0.0470(5) Uani 1 1 d .
C25 C 0.7310(3) 0.2465(2) 0.36194(19) 0.0679(8) Uani 1 1 d .
H25A H 0.8004 0.2267 0.4056 0.102 Uiso 1 1 calc R
H25B H 0.6682 0.2056 0.3671 0.102 Uiso 1 1 calc R
H25C H 0.7144 0.3143 0.3717 0.102 Uiso 1 1 calc R
C26 C 0.9619(2) 0.2293(3) 0.3053(3) 0.0857(11) Uani 1 1 d .
H26A H 0.9594 0.2242 0.3661 0.129 Uiso 1 1 calc R
H26B H 1.0009 0.2892 0.2976 0.129 Uiso 1 1 calc R
H26C H 1.0025 0.1736 0.2907 0.129 Uiso 1 1 calc R
C27 C 0.8889(3) 0.2169(3) 0.0975(3) 0.0890(12) Uani 1 1 d .
H27A H 0.8475 0.2288 0.0363 0.133 Uiso 1 1 calc R
H27B H 0.9209 0.1515 0.1033 0.133 Uiso 1 1 calc R
H27C H 0.9500 0.2644 0.1159 0.133 Uiso 1 1 calc R
C28 C 0.6186(3) 0.2265(3) 0.0370(2) 0.0805(10) Uani 1 1 d .
H28A H 0.6263 0.2872 0.0072 0.121 Uiso 1 1 calc R
H28B H 0.5399 0.2184 0.0381 0.121 Uiso 1 1 calc R
H28C H 0.6405 0.1720 0.0057 0.121 Uiso 1 1 calc R

loop_
_atom_site_aniso_label
_atom_site_aniso_U_11
_atom_site_aniso_U_22
_atom_site_aniso_U_33
_atom_site_aniso_U_23
_atom_site_aniso_U_13
_atom_site_aniso_U_12
N1 0.0270(9) 0.0645(13) 0.0550(12) -0.0145(10) 0.0135(8) -0.0009(8)
Y1 0.02613(10) 0.03583(11) 0.03519(11) 0.00257(8) 0.01202(7) 0.00402(7)
C1 0.0358(11) 0.0433(12) 0.0434(11) -0.0080(9) 0.0087(9) 0.0043(9)
C2 0.0336(10) 0.0313(10) 0.0483(12) 0.0017(9) 0.0166(9) 0.0052(8)
C3 0.0363(11) 0.0302(10) 0.0439(11) 0.0015(9) 0.0041(9) 0.0049(8)
C4 0.0544(13) 0.0335(11) 0.0469(12) 0.0065(9) 0.0203(10) 0.0028(10)
C5 0.0357(11) 0.0374(11) 0.0661(15) -0.0057(10) 0.0202(10) -0.0060(9)
C6 0.0678(18) 0.093(2) 0.0457(14) -0.0216(15) 0.0033(13) 0.0136(16)
C7 0.0549(15) 0.0478(14) 0.089(2) 0.0018(13) 0.0472(14) 0.0055(11)
C8 0.0510(15) 0.0507(14) 0.0739(18) 0.0008(13) -0.0178(13) 0.0074(12)
C9 0.127(3) 0.0603(18) 0.072(2) 0.0256(16) 0.053(2) 0.0137(19)
C10 0.0508(16) 0.0635(18) 0.123(3) -0.0170(18) 0.0349(17) -0.0236(14)
C11 0.0539(14) 0.0360(11) 0.0425(12) 0.0042(9) 0.0062(10) 0.0108(10)
C12 0.0651(15) 0.0326(11) 0.0458(12) 0.0044(9) 0.0253(11) 0.0012(10)
C13 0.0389(11) 0.0294(10) 0.0667(15) 0.0012(10) 0.0234(10) -0.0003(9)
C14 0.0375(11) 0.0364(11) 0.0444(12) -0.0002(9) 0.0055(9) 0.0022(9)
C15 0.0408(11) 0.0400(11) 0.0418(11) -0.0035(9) 0.0105(9) 0.0093(9)
C16 0.0748(19) 0.0574(16) 0.0646(17) 0.0046(14) -0.0130(14) 0.0216(15)
C17 0.133(3) 0.0499(15) 0.0585(17) 0.0034(13) 0.0536(19) -0.0020(17)
C18 0.0456(14) 0.0411(13) 0.135(3) -0.0050(16) 0.0436(17) -0.0047(11)
C19 0.0630(17) 0.0634(17) 0.0505(15) -0.0011(13) -0.0046(12) -0.0003(13)
C20 0.0577(16) 0.0650(17) 0.0727(18) -0.0166(14) 0.0259(14) 0.0158(13)
C21 0.0401(11) 0.0416(11) 0.0375(11) -0.0040(9) 0.0129(9) -0.0024(9)
C22 0.0278(10) 0.0470(12) 0.0562(14) -0.0074(10) 0.0115(9) 0.0021(9)
C23 0.0464(13) 0.0484(13) 0.0525(13) -0.0027(11) 0.0258(11) -0.0029(10)
C24 0.0520(14) 0.0480(13) 0.0381(11) -0.0032(10) 0.0073(10) 0.0062(11)
C25 0.088(2) 0.0753(19) 0.0461(15) -0.0097(13) 0.0271(15) -0.0113(16)
C26 0.0362(14) 0.106(3) 0.102(3) -0.034(2) -0.0024(15) 0.0080(15)
C27 0.087(2) 0.114(3) 0.088(2) -0.011(2) 0.061(2) -0.007(2)
C28 0.082(2) 0.095(3) 0.0502(16) -0.0104(16) -0.0050(15) 0.0216(18)

loop_
_atom_type_symbol
_atom_type_description
_atom_type_scat_dispersion_real
_atom_type_scat_dispersion_imag
_atom_type_scat_source
C C 0.0033 0.0016 'International Tables Vol C Tables 4.2.6.8 and 6.1.1.4'
H H 0.0000 0.0000 'International Tables Vol C Tables 4.2.6.8 and 6.1.1.4'
N N 0.0061 0.0033 'International Tables Vol C Tables 4.2.6.8 and 6.1.1.4'
Y Y -2.7962 3.5667 'International Tables Vol C Tables 4.2.6.8 and 6.1.1.4'

loop_
_geom_angle_atom_site_label_1
_geom_angle_atom_site_label_2
_geom_angle_atom_site_label_3
_geom_angle
Cnt1 Y1 N1 110.0
Cnt2 Y1 N1 110.3
Cnt1 Y1 Cnt2 139.4
C24 N1 C21 105.72(18)
C24 N1 Y1 138.11(16)
C21 N1 Y1 115.70(15)
N1 Y1 C14 108.41(7)
N1 Y1 C12 123.66(8)
C14 Y1 C12 51.84(7)
N1 Y1 C1 108.70(7)
C14 Y1 C1 142.54(7)
C12 Y1 C1 108.77(7)
N1 Y1 C13 135.99(7)
C14 Y1 C13 31.36(7)
C12 Y1 C13 31.21(8)
C1 Y1 C13 114.27(7)
N1 Y1 C4 92.26(8)
C14 Y1 C4 121.92(7)
C12 Y1 C4 144.08(7)
C1 Y1 C4 51.60(7)
C13 Y1 C4 121.67(7)
N1 Y1 C3 122.95(8)
C14 Y1 C3 102.37(6)
C12 Y1 C3 113.22(7)
C1 Y1 C3 51.60(7)
C13 Y1 C3 92.03(7)
C4 Y1 C3 31.17(7)
N1 Y1 C5 84.27(7)
C14 Y1 C5 152.47(7)
C12 Y1 C5 140.03(7)
C1 Y1 C5 31.30(7)
C13 Y1 C5 139.28(6)
C4 Y1 C5 31.14(7)
C3 Y1 C5 51.56(7)
N1 Y1 C2 135.59(7)
C14 Y1 C2 112.42(7)
C12 Y1 C2 95.63(7)
C1 Y1 C2 31.03(6)
C13 Y1 C2 88.27(7)
C4 Y1 C2 51.26(7)
C3 Y1 C2 31.02(7)
C5 Y1 C2 51.33(6)
N1 Y1 C11 92.91(8)
C14 Y1 C11 51.48(7)
C12 Y1 C11 31.21(7)
C1 Y1 C11 130.76(7)
C13 Y1 C11 51.39(7)
C4 Y1 C11 172.81(7)
C3 Y1 C11 142.71(7)
C5 Y1 C11 154.78(8)
C2 Y1 C11 126.19(7)
N1 Y1 C15 84.68(7)
C14 Y1 C15 31.19(7)
C12 Y1 C15 51.37(7)
C1 Y1 C15 159.95(7)
C13 Y1 C15 51.36(7)
C4 Y1 C15 145.28(7)
C3 Y1 C15 133.31(7)
C5 Y1 C15 168.06(7)
C2 Y1 C15 139.62(7)
C11 Y1 C15 30.76(7)
C14 Y1 C21 118.53(6)
C12 Y1 C21 111.24(7)
C1 Y1 C21 97.86(6)
C13 Y1 C21 135.72(6)
C4 Y1 C21 101.95(7)
C3 Y1 C21 132.24(6)
C5 Y1 C21 82.86(6)
C2 Y1 C21 128.79(6)
C11 Y1 C21 84.70(7)
C15 Y1 C21 88.79(6)
C14 Y1 C25 128.23(7)
C12 Y1 C25 96.85(8)
C1 Y1 C25 80.89(7)
C13 Y1 C25 127.63(8)
C4 Y1 C25 107.13(8)
C3 Y1 C25 129.17(7)
C5 Y1 C25 78.86(8)
C2 Y1 C25 110.53(7)
C11 Y1 C25 80.03(8)
C15 Y1 C25 97.52(7)
C21 Y1 C25 27.31(6)
C14 Y1 C24 98.29(6)
C12 Y1 C24 126.77(6)
C1 Y1 C24 116.76(6)
C13 Y1 C24 128.77(6)
C4 Y1 C24 87.91(6)
C3 Y1 C24 116.10(6)
C5 Y1 C24 88.19(6)
C2 Y1 C24 137.50(6)
C11 Y1 C24 95.77(7)
C15 Y1 C24 79.97(6)
C21 Y1 C24 38.93(5)
C25 Y1 C24 66.18(6)
C2 C1 C5 107.91(19)
C2 C1 C6 124.8(2)
C5 C1 C6 126.8(2)
C2 C1 Y1 75.22(12)
C5 C1 Y1 74.86(13)
C6 C1 Y1 122.27(17)
C1 C2 C3 108.43(18)
C1 C2 C7 124.6(2)
C3 C2 C7 125.9(2)
C1 C2 Y1 73.75(12)
C3 C2 Y1 74.09(11)
C7 C2 Y1 127.34(15)
C2 C3 C4 107.68(19)
C2 C3 C8 126.8(2)
C4 C3 C8 125.1(2)
C2 C3 Y1 74.89(11)
C4 C3 Y1 74.26(12)
C8 C3 Y1 122.65(15)
C5 C4 C3 108.34(19)
C5 C4 C9 124.8(2)
C3 C4 C9 126.5(2)
C5 C4 Y1 74.76(13)
C3 C4 Y1 74.57(12)
C9 C4 Y1 122.05(17)
C4 C5 C1 107.62(19)
C4 C5 C10 125.9(2)
C1 C5 C10 126.4(2)
C4 C5 Y1 74.10(13)
C1 C5 Y1 73.85(13)
C10 C5 Y1 120.71(17)
C15 C11 C12 108.1(2)
C15 C11 C16 124.0(2)
C12 C11 C16 127.5(2)
C15 C11 Y1 74.65(12)
C12 C11 Y1 73.57(13)
C16 C11 Y1 122.75(18)
C13 C12 C11 107.8(2)
C13 C12 C17 126.5(2)
C11 C12 C17 125.6(2)
C13 C12 Y1 74.64(12)
C11 C12 Y1 75.22(13)
C17 C12 Y1 118.94(16)
C12 C13 C14 108.06(19)
C12 C13 C18 126.3(2)
C14 C13 C18 124.8(2)
C12 C13 Y1 74.15(13)
C14 C13 Y1 73.92(12)
C18 C13 Y1 126.37(15)
C15 C14 C13 107.54(19)
C15 C14 C19 125.8(2)
C13 C14 C19 126.3(2)
C15 C14 Y1 75.42(13)
C13 C14 Y1 74.72(12)
C19 C14 Y1 120.71(16)
C11 C15 C14 108.4(2)
C11 C15 C20 124.8(2)
C14 C15 C20 126.6(2)
C11 C15 Y1 74.59(12)
C14 C15 Y1 73.40(12)
C20 C15 Y1 121.77(17)
C22 C21 N1 110.0(2)
C22 C21 C25 130.5(2)
N1 C21 C25 119.4(2)
C22 C21 Y1 150.39(16)
C25 C21 Y1 79.05(16)
C21 C22 C23 106.7(2)
C21 C22 C26 125.5(3)
C23 C22 C26 127.7(2)
C24 C23 C22 107.0(2)
C24 C23 C27 128.4(3)
C22 C23 C27 124.6(3)
C23 C24 N1 110.6(2)
C23 C24 C28 126.7(3)
N1 C24 C28 122.8(3)
C23 C24 Y1 136.51(17)
C28 C24 Y1 96.66(19)
C21 C25 Y1 73.64(15)

loop_
_geom_bond_atom_site_label_1
_geom_bond_atom_site_label_2
_geom_bond_distance
Y1 Cnt1 2.344
Y1 Cnt2 2.342
N1 C24 1.368(3)
N1 C21 1.384(3)
N1 Y1 2.2661(18)
Y1 C14 2.619(2)
Y1 C12 2.623(2)
Y1 C1 2.626(2)
Y1 C13 2.629(2)
Y1 C4 2.630(2)
Y1 C3 2.6341(19)
Y1 C5 2.639(2)
Y1 C2 2.6444(19)
Y1 C11 2.644(2)
Y1 C15 2.645(2)
Y1 C21 3.125(2)
Y1 C25 3.198(4)
Y1 C24 3.410(3)
C1 C2 1.410(3)
C1 C5 1.420(3)
C1 C6 1.511(3)
C2 C3 1.412(3)
C2 C7 1.506(3)
C3 C4 1.414(3)
C3 C8 1.509(3)
C4 C5 1.414(3)
C4 C9 1.504(3)
C5 C10 1.502(3)
C11 C15 1.403(3)
C11 C12 1.417(3)
C11 C16 1.519(3)
C12 C13 1.413(3)
C12 C17 1.507(3)
C13 C14 1.418(3)
C13 C18 1.505(3)
C14 C15 1.415(3)
C14 C19 1.506(3)
C15 C20 1.511(3)
C21 C22 1.369(3)
C21 C25 1.494(3)
C22 C23 1.401(4)
C22 C26 1.508(4)
C23 C24 1.364(3)
C23 C27 1.513(3)
C24 C28 1.507(4)
